data_1556545
loop_
_publ_author_name
'Kahr, J.'
'Belaj, F.'
'Pietschnig, R.'

_publ_section_title
;
 Preparation and Molecular Structure of a Cyclopentyl-Substituted Cage
 Hexasilsesquioxane T6 (T = cyclopentyl-SiO1.5) Starting from the
 Corresponding Silanetriol
;
_journal_name_full Inorganics
_journal_page_first 66
_journal_paper_doi 10.3390/inorganics5040066
_journal_volume 5
_journal_year 2017
_chemical_compound_source 'synthetical product'
_chemical_formula_moiety 'C10 H22 O5 Si2'
_chemical_formula_sum 'C10 H22 O5 Si2'
_chemical_formula_weight 278.45
_chemical_name_common ' 1,3-di-cyclopentyl-1,1,3,3-tetrahydroxysiloxane'
_chemical_name_systematic ' 1,3-di-cyclopentyl-1,1,3,3-tetrahydroxysiloxane'
_space_group_crystal_system monoclinic
_space_group_IT_number 14
_space_group_name_Hall '-P 2ybc'
_space_group_name_H-M_alt 'P 1 21/c 1'
_atom_sites_solution_hydrogens mixed
_atom_sites_solution_primary direct
_atom_sites_solution_secondary difmap
_cell_angle_alpha 90
_cell_angle_beta 115.830(4)
_cell_angle_gamma 90
_cell_formula_units_Z 2
_cell_length_a 11.5359(16)
_cell_length_b 6.7079(9)
_cell_length_c 10.1493(13)
_cell_measurement_reflns_used 3194
_cell_measurement_temperature 100(2)
_cell_measurement_theta_max 25.77
_cell_measurement_theta_min 3.62
_cell_volume 706.90(17)
_computing_cell_refinement 'Bruker SAINT'
_computing_data_collection 'Bruker APEX2'
_computing_data_reduction 'Bruker SAINT'
_computing_molecular_graphics 'modified ORTEP (Johnson, 1965)'
_computing_publication_material 'SHELXL-2014/6 (Sheldrick, 2015)'
_computing_structure_refinement 'SHELXL-2014/6 (Sheldrick, 2015)'
_computing_structure_solution 'SHELXS-97 (Sheldrick, 2008)'
_diffrn_ambient_temperature 100(2)
_diffrn_measured_fraction_theta_full 0.992
_diffrn_measured_fraction_theta_max 0.992
_diffrn_measurement_device_type 'Bruker APEX-II CCD'
_diffrn_measurement_method '\f and \w scans'
_diffrn_radiation_monochromator graphite
_diffrn_radiation_source 'fine-focus sealed tube'
_diffrn_radiation_type MoK\a
_diffrn_radiation_wavelength 0.71073
_diffrn_reflns_av_R_equivalents 0.0235
_diffrn_reflns_av_unetI/netI 0.0215
_diffrn_reflns_Laue_measured_fraction_full 0.992
_diffrn_reflns_Laue_measured_fraction_max 0.992
_diffrn_reflns_limit_h_max 13
_diffrn_reflns_limit_h_min -13
_diffrn_reflns_limit_k_max 7
_diffrn_reflns_limit_k_min -8
_diffrn_reflns_limit_l_max 12
_diffrn_reflns_limit_l_min -12
_diffrn_reflns_number 5362
_diffrn_reflns_point_group_measured_fraction_full 0.992
_diffrn_reflns_point_group_measured_fraction_max 0.992
_diffrn_reflns_theta_full 25.50
_diffrn_reflns_theta_max 25.50
_diffrn_reflns_theta_min 3.62
_exptl_absorpt_coefficient_mu 0.258
_exptl_absorpt_correction_T_max 1.000
_exptl_absorpt_correction_T_min 0.821
_exptl_absorpt_correction_type multi-scan
_exptl_absorpt_process_details 'Bruker SADABS'
_exptl_crystal_colour colourless
_exptl_crystal_density_diffrn 1.308
_exptl_crystal_description plate
_exptl_crystal_F_000 300
_exptl_crystal_size_max 0.200
_exptl_crystal_size_mid 0.140
_exptl_crystal_size_min 0.060
_refine_diff_density_max 0.235
_refine_diff_density_min -0.247
_refine_diff_density_rms 0.047
_refine_ls_extinction_method none
_refine_ls_goodness_of_fit_ref 1.095
_refine_ls_hydrogen_treatment refU
_refine_ls_matrix_type full
_refine_ls_number_parameters 125
_refine_ls_number_reflns 1303
_refine_ls_number_restraints 28
_refine_ls_restrained_S_all 1.091
_refine_ls_R_factor_all 0.0413
_refine_ls_R_factor_gt 0.0326
_refine_ls_shift/su_max 0.001
_refine_ls_shift/su_mean 0.000
_refine_ls_structure_factor_coef Fsqd
_refine_ls_weighting_details 'w=1/[\s^2^(Fo^2^)+(0.0314P)^2^+0.6472P] where P=(Fo^2^+2Fc^2^)/3'
_refine_ls_weighting_scheme calc
_refine_ls_wR_factor_gt 0.0829
_refine_ls_wR_factor_ref 0.0873
_reflns_Friedel_coverage 0.000
_reflns_number_gt 1107
_reflns_number_total 1303
_reflns_threshold_expression 'I > 2\s(I)'
_cod_data_source_file Inorganics-2017-5-66.cif
_cod_data_source_block JK22_3
_cod_original_sg_symbol_H-M 'P 21/c'
_cod_database_code 1556545
_shelx_space_group_comment
;
The symmetry employed for this shelxl refinement is uniquely defined
by the following loop, which should always be used as a source of
symmetry information in preference to the above space-group names.
They are only intended as comments.
;
_shelx_estimated_absorpt_t_min 0.950
_shelx_estimated_absorpt_t_max 0.985
_shelxl_version_number 2014/6

loop_
_space_group_symop_operation_xyz
'x, y, z'
'-x, y+1/2, -z+1/2'
'-x, -y, -z'
'x, -y-1/2, z-1/2'

loop_
_atom_site_label
_atom_site_type_symbol
_atom_site_fract_x
_atom_site_fract_y
_atom_site_fract_z
_atom_site_U_iso_or_equiv
_atom_site_adp_type
_atom_site_occupancy
_atom_site_site_symmetry_order
_atom_site_calc_flag
_atom_site_refinement_flags_posn
_atom_site_refinement_flags_adp
_atom_site_refinement_flags_occupancy
_atom_site_disorder_assembly
_atom_site_disorder_group
Si1 Si 0.40547(5) 0.68978(7) 0.45252(5) 0.01851(18) Uani 1 1 d . . . . .
O1 O 0.5000 0.5000 0.5000 0.0328(5) Uani 1 2 d S . P . .
O2 O 0.43568(14) 0.8303(2) 0.59452(14) 0.0290(4) Uani 1 1 d D . . . .
H2 H 0.4404(8) 0.7806(12) 0.6727(3) 0.099(10) Uiso 1 1 d D U . . .
O3 O 0.43496(14) 0.8255(2) 0.33744(15) 0.0291(4) Uani 1 1 d D . . . .
H3 H 0.4778(5) 0.9318(5) 0.359(4) 0.099(10) Uiso 1 1 d D U . . .
C1 C 0.2382(2) 0.5996(3) 0.3693(2) 0.0291(5) Uani 1 1 d D . . . .
H1 H 0.1800 0.7168 0.3278 0.054(8) Uiso 1 1 calc R . . A 1
C21 C 0.2150(19) 0.4512(19) 0.2422(14) 0.036(4) Uani 0.5 1 d D . P B 1
H211 H 0.1638 0.5159 0.1465 0.057(6) Uiso 0.5 1 calc R U P B 1
H212 H 0.2982 0.4075 0.2456 0.057(6) Uiso 0.5 1 calc R U P B 1
C31 C 0.1432(9) 0.2759(10) 0.2619(9) 0.057(2) Uani 0.5 1 d D . P B 1
H311 H 0.2003 0.1580 0.2949 0.061(6) Uiso 0.5 1 calc R U P B 1
H312 H 0.0685 0.2430 0.1683 0.061(6) Uiso 0.5 1 calc R U P B 1
C41 C 0.0980(7) 0.3336(10) 0.3760(8) 0.0366(18) Uani 0.5 1 d D . P B 1
H411 H 0.0104 0.3916 0.3290 0.061(6) Uiso 0.5 1 calc R U P B 1
H412 H 0.0964 0.2157 0.4339 0.061(6) Uiso 0.5 1 calc R U P B 1
C51 C 0.1931(16) 0.4848(18) 0.4720(9) 0.033(3) Uani 0.5 1 d D . P B 1
H511 H 0.2669 0.4185 0.5521 0.057(6) Uiso 0.5 1 calc R U P B 1
H512 H 0.1520 0.5768 0.5153 0.057(6) Uiso 0.5 1 calc R U P B 1
C22 C 0.1956(18) 0.483(2) 0.2229(12) 0.032(3) Uani 0.5 1 d D . P B 2
H221 H 0.1568 0.5737 0.1378 0.057(6) Uiso 0.5 1 calc R U P B 2
H222 H 0.2698 0.4134 0.2189 0.057(6) Uiso 0.5 1 calc R U P B 2
C32 C 0.0978(6) 0.3355(9) 0.2241(6) 0.0320(15) Uani 0.5 1 d D . P B 2
H321 H 0.0942 0.2172 0.1642 0.061(6) Uiso 0.5 1 calc R U P B 2
H322 H 0.0112 0.3970 0.1849 0.061(6) Uiso 0.5 1 calc R U P B 2
C42 C 0.1426(9) 0.2776(11) 0.3830(8) 0.058(3) Uani 0.5 1 d D . P B 2
H421 H 0.0679 0.2449 0.4025 0.061(6) Uiso 0.5 1 calc R U P B 2
H422 H 0.1997 0.1596 0.4067 0.061(6) Uiso 0.5 1 calc R U P B 2
C52 C 0.2143(17) 0.4526(17) 0.4736(8) 0.032(3) Uani 0.5 1 d D . P B 2
H521 H 0.2972 0.4089 0.5531 0.057(6) Uiso 0.5 1 calc R U P B 2
H522 H 0.1629 0.5181 0.5179 0.057(6) Uiso 0.5 1 calc R U P B 2

loop_
_atom_site_aniso_label
_atom_site_aniso_U_11
_atom_site_aniso_U_22
_atom_site_aniso_U_33
_atom_site_aniso_U_23
_atom_site_aniso_U_13
_atom_site_aniso_U_12
Si1 0.0288(3) 0.0148(3) 0.0167(3) -0.0001(2) 0.0144(2) -0.0002(2)
O1 0.0380(12) 0.0249(11) 0.0376(12) 0.0042(9) 0.0183(10) 0.0092(9)
O2 0.0523(9) 0.0216(7) 0.0211(7) -0.0035(6) 0.0236(7) -0.0061(7)
O3 0.0507(9) 0.0225(8) 0.0234(7) -0.0023(6) 0.0247(7) -0.0081(7)
C1 0.0292(11) 0.0355(12) 0.0249(10) 0.0002(10) 0.0138(9) -0.0003(9)
C21 0.035(6) 0.055(6) 0.017(4) -0.002(4) 0.011(4) -0.009(5)
C31 0.091(7) 0.035(4) 0.067(6) -0.010(4) 0.054(5) -0.011(4)
C41 0.040(3) 0.043(4) 0.034(3) -0.005(3) 0.023(3) -0.012(3)
C51 0.026(5) 0.049(5) 0.031(4) -0.005(3) 0.021(3) -0.002(4)
C22 0.029(5) 0.047(5) 0.018(4) -0.001(4) 0.009(4) -0.007(4)
C32 0.038(3) 0.032(4) 0.027(3) -0.004(2) 0.015(2) -0.009(3)
C42 0.092(7) 0.043(5) 0.044(4) 0.001(3) 0.035(5) -0.014(4)
C52 0.031(6) 0.048(5) 0.029(4) -0.004(3) 0.023(3) -0.008(5)

loop_
_atom_type_symbol
_atom_type_description
_atom_type_scat_dispersion_real
_atom_type_scat_dispersion_imag
_atom_type_scat_source
C C 0.0033 0.0016 'International Tables Vol C Tables 4.2.6.8 and 6.1.1.4'
H H 0.0000 0.0000 'International Tables Vol C Tables 4.2.6.8 and 6.1.1.4'
O O 0.0106 0.0060 'International Tables Vol C Tables 4.2.6.8 and 6.1.1.4'
Si Si 0.0817 0.0704 'International Tables Vol C Tables 4.2.6.8 and 6.1.1.4'

loop_
_geom_angle_atom_site_label_1
_geom_angle_atom_site_label_2
_geom_angle_atom_site_label_3
_geom_angle
_geom_angle_site_symmetry_1
_geom_angle_site_symmetry_3
_geom_angle_publ_flag
O1 Si1 O2 109.72(6) . . ?
O1 Si1 O3 109.34(6) . . ?
O2 Si1 O3 106.27(7) . . ?
O1 Si1 C1 108.42(8) . . ?
O2 Si1 C1 111.97(9) . . ?
O3 Si1 C1 111.08(9) . . ?
Si1 O1 Si1 180.0 3_666 . yes
Si1 O2 H2 120.5(6) . . ?
Si1 O3 H3 125(3) . . ?
C51 C1 C21 104.6(4) . . ?
C52 C1 C22 104.7(4) . . ?
C52 C1 Si1 110.9(6) . . ?
C51 C1 Si1 116.4(5) . . ?
C21 C1 Si1 111.0(6) . . ?
C22 C1 Si1 115.8(6) . . ?
C51 C1 H1 108.2 . . ?
C21 C1 H1 108.2 . . ?
Si1 C1 H1 108.2 . . ?
C31 C21 C1 107.2(4) . . ?
C31 C21 H211 110.3 . . ?
C1 C21 H211 110.3 . . ?
C31 C21 H212 110.3 . . ?
C1 C21 H212 110.3 . . ?
H211 C21 H212 108.5 . . ?
C21 C31 C41 107.2(5) . . ?
C21 C31 H311 110.3 . . ?
C41 C31 H311 110.3 . . ?
C21 C31 H312 110.3 . . ?
C41 C31 H312 110.3 . . ?
H311 C31 H312 108.5 . . ?
C51 C41 C31 105.8(6) . . ?
C51 C41 H411 110.6 . . ?
C31 C41 H411 110.6 . . ?
C51 C41 H412 110.6 . . ?
C31 C41 H412 110.6 . . ?
H411 C41 H412 108.7 . . ?
C41 C51 C1 105.2(4) . . ?
C41 C51 H511 110.7 . . ?
C1 C51 H511 110.7 . . ?
C41 C51 H512 110.7 . . ?
C1 C51 H512 110.7 . . ?
H511 C51 H512 108.8 . . ?
C32 C22 C1 104.4(4) . . ?
C32 C22 H221 110.9 . . ?
C1 C22 H221 110.9 . . ?
C32 C22 H222 110.9 . . ?
C1 C22 H222 110.9 . . ?
H221 C22 H222 108.9 . . ?
C22 C32 C42 105.6(6) . . ?
C22 C32 H321 110.6 . . ?
C42 C32 H321 110.6 . . ?
C22 C32 H322 110.6 . . ?
C42 C32 H322 110.6 . . ?
H321 C32 H322 108.8 . . ?
C52 C42 C32 107.1(5) . . ?
C52 C42 H421 110.3 . . ?
C32 C42 H421 110.3 . . ?
C52 C42 H422 110.3 . . ?
C32 C42 H422 110.3 . . ?
H421 C42 H422 108.6 . . ?
C42 C52 C1 107.0(4) . . ?
C42 C52 H521 110.3 . . ?
C1 C52 H521 110.3 . . ?
C42 C52 H522 110.3 . . ?
C1 C52 H522 110.3 . . ?
H521 C52 H522 108.6 . . ?

loop_
_geom_bond_atom_site_label_1
_geom_bond_atom_site_label_2
_geom_bond_distance
_geom_bond_site_symmetry_2
_geom_bond_publ_flag
Si1 O1 1.6075(5) . yes
Si1 O2 1.6274(14) . yes
Si1 O3 1.6293(14) . yes
Si1 C1 1.839(2) . yes
O1 Si1 1.6075(5) 3_666 ?
O2 H2 0.84 . ?
O3 H3 0.84 . ?
C1 C52 1.556(4) . ?
C1 C51 1.557(4) . ?
C1 C21 1.557(4) . ?
C1 C22 1.558(4) . ?
C1 H1 1.00 . ?
C21 C31 1.501(5) . ?
C21 H211 0.99 . ?
C21 H212 0.99 . ?
C31 C41 1.513(6) . ?
C31 H311 0.99 . ?
C31 H312 0.99 . ?
C41 C51 1.500(5) . ?
C41 H411 0.99 . ?
C41 H412 0.99 . ?
C51 H511 0.99 . ?
C51 H512 0.99 . ?
C22 C32 1.503(5) . ?
C22 H221 0.99 . ?
C22 H222 0.99 . ?
C32 C42 1.513(6) . ?
C32 H321 0.99 . ?
C32 H322 0.99 . ?
C42 C52 1.498(5) . ?
C42 H421 0.99 . ?
C42 H422 0.99 . ?
C52 H521 0.99 . ?
C52 H522 0.99 . ?

loop_
_geom_hbond_atom_site_label_D
_geom_hbond_atom_site_label_H
_geom_hbond_atom_site_label_A
_geom_hbond_distance_DH
_geom_hbond_distance_HA
_geom_hbond_distance_DA
_geom_hbond_angle_DHA
_geom_hbond_site_symmetry_A
O2 H2 O3 0.84 1.843(2) 2.6811(19) 174.8(9) 4_576
O3 H3 O2 0.84 1.832(2) 2.6718(19) 177.3(14) 3_676

loop_
_geom_torsion_atom_site_label_1
_geom_torsion_atom_site_label_2
_geom_torsion_atom_site_label_3
_geom_torsion_atom_site_label_4
_geom_torsion
_geom_torsion_site_symmetry_1
_geom_torsion_site_symmetry_2
_geom_torsion_site_symmetry_3
_geom_torsion_site_symmetry_4
O1 Si1 C1 C52 54.0(6) . . . .
O2 Si1 C1 C52 -67.2(6) . . . .
O3 Si1 C1 C52 174.2(6) . . . .
O1 Si1 C1 C51 65.5(7) . . . .
O2 Si1 C1 C51 -55.7(7) . . . .
O3 Si1 C1 C51 -174.3(7) . . . .
O1 Si1 C1 C21 -53.9(7) . . . .
O2 Si1 C1 C21 -175.1(7) . . . .
O3 Si1 C1 C21 66.2(7) . . . .
O1 Si1 C1 C22 -65.1(7) . . . .
O2 Si1 C1 C22 173.7(7) . . . .
O3 Si1 C1 C22 55.0(8) . . . .
C51 C1 C21 C31 7.7(14) . . . .
Si1 C1 C21 C31 134.0(10) . . . .
C1 C21 C31 C41 11.9(16) . . . .
C21 C31 C41 C51 -27.8(14) . . . .
C31 C41 C51 C1 32.3(13) . . . .
C21 C1 C51 C41 -24.6(13) . . . .
Si1 C1 C51 C41 -147.4(8) . . . .
C52 C1 C22 C32 26.2(13) . . . .
Si1 C1 C22 C32 148.7(8) . . . .
C1 C22 C32 C42 -34.1(14) . . . .
C22 C32 C42 C52 29.2(14) . . . .
C32 C42 C52 C1 -12.2(14) . . . .
C22 C1 C52 C42 -8.6(13) . . . .
Si1 C1 C52 C42 -134.2(9) . . . .
